data_4073605
loop_
_publ_author_name
'G\'omez, Fernando J.'
'Kamber, Nahrain E.'
'Deschamps, Nicole M.'
'Cole, Adam P.'
'Wender, Paul A.'
'Waymouth, Robert M.'

_publ_section_title
;
 N-Alkoxyimidazolylidene Transition-Metal Complexes:&#x00A0; Application
 to [5+2] and [4+2] Cycloaddition Reactions
;
_journal_issue 18
_journal_name_full Organometallics
_journal_page_first 4541
_journal_paper_doi 10.1021/om700493y
_journal_volume 26
_journal_year 2007
_chemical_formula_sum 'C27 H32 Br N2 O Rh'
_chemical_formula_weight 583.37
_chemical_name_systematic
; 
 ? 
;
_space_group_IT_number 14
_symmetry_cell_setting monoclinic
_symmetry_space_group_name_Hall '-P 2ybc'
_symmetry_space_group_name_H-M 'P 1 21/c 1'
_atom_sites_solution_hydrogens geom
_atom_sites_solution_primary direct
_atom_sites_solution_secondary difmap
_audit_creation_method SHELXL-97
_cell_angle_alpha 90.00
_cell_angle_beta 113.2840(10)
_cell_angle_gamma 90.00
_cell_formula_units_Z 4
_cell_length_a 10.8335(10)
_cell_length_b 23.564(2)
_cell_length_c 12.1408(11)
_cell_measurement_reflns_used 3209
_cell_measurement_temperature 140(2)
_cell_measurement_theta_max 24.71
_cell_measurement_theta_min 2
_cell_volume 2846.9(4)
_computing_structure_refinement 'SHELXL-97 (Sheldrick, 1997)'
_computing_structure_solution 'SHELXS-97 (Sheldrick, 1990)'
_diffrn_ambient_temperature 140(2)
_diffrn_measured_fraction_theta_full 0.961
_diffrn_measured_fraction_theta_max 0.961
_diffrn_measurement_device_type 'Bruker-Siemens SMART CCD area detector'
_diffrn_measurement_method omega-scans
_diffrn_radiation_monochromator graphite
_diffrn_radiation_source 'fine-focus sealed tube'
_diffrn_radiation_type MoK\a
_diffrn_radiation_wavelength 0.71069
_diffrn_reflns_av_R_equivalents 0.0606
_diffrn_reflns_av_sigmaI/netI 0.0910
_diffrn_reflns_limit_h_max 11
_diffrn_reflns_limit_h_min -12
_diffrn_reflns_limit_k_max 23
_diffrn_reflns_limit_k_min -27
_diffrn_reflns_limit_l_max 14
_diffrn_reflns_limit_l_min -8
_diffrn_reflns_number 12590
_diffrn_reflns_theta_full 24.71
_diffrn_reflns_theta_max 24.71
_diffrn_reflns_theta_min 1.73
_exptl_absorpt_coefficient_mu 2.022
_exptl_absorpt_correction_T_max 0.990
_exptl_absorpt_correction_T_min 0.685
_exptl_absorpt_correction_type empirical
_exptl_crystal_colour colorless
_exptl_crystal_density_diffrn 1.361
_exptl_crystal_density_method 'not measured'
_exptl_crystal_description rhombic
_exptl_crystal_F_000 1184
_exptl_crystal_size_max 0.23
_exptl_crystal_size_mid 0.13
_exptl_crystal_size_min 0.12
_refine_diff_density_max 0.594
_refine_diff_density_min -1.026
_refine_diff_density_rms 0.100
_refine_ls_extinction_method none
_refine_ls_goodness_of_fit_ref 0.862
_refine_ls_hydrogen_treatment mixed
_refine_ls_matrix_type full
_refine_ls_number_parameters 291
_refine_ls_number_reflns 4663
_refine_ls_number_restraints 0
_refine_ls_restrained_S_all 0.862
_refine_ls_R_factor_all 0.0732
_refine_ls_R_factor_gt 0.0399
_refine_ls_shift/su_max 0.001
_refine_ls_shift/su_mean 0.000
_refine_ls_structure_factor_coef Fsqd
_refine_ls_weighting_details 'calc w=1/[\s^2^(Fo^2^)+(0.0386P)^2^+0.0000P] where P=(Fo^2^+2Fc^2^)/3'
_refine_ls_weighting_scheme calc
_refine_ls_wR_factor_gt 0.0800
_refine_ls_wR_factor_ref 0.0858
_reflns_number_gt 2921
_reflns_number_total 4663
_reflns_threshold_expression >2sigma(I)
_cod_data_source_file om700493y-file001.cif
_cod_data_source_block shelxl
_cod_original_cell_volume 2847.0(4)
_cod_original_sg_symbol_H-M P21/c
_cod_database_code 4073605

loop_
_symmetry_equiv_pos_as_xyz
'x, y, z'
'-x, y+1/2, -z+1/2'
'-x, -y, -z'
'x, -y-1/2, z-1/2'

loop_
_atom_site_label
_atom_site_type_symbol
_atom_site_fract_x
_atom_site_fract_y
_atom_site_fract_z
_atom_site_U_iso_or_equiv
_atom_site_adp_type
_atom_site_occupancy
_atom_site_symmetry_multiplicity
_atom_site_calc_flag
_atom_site_refinement_flags
Rh1 Rh 0.44404(4) 0.358832(15) 0.58784(3) 0.02066(12) Uani 1 1 d .
Br1 Br 0.32459(5) 0.36568(2) 0.36477(4) 0.03115(16) Uani 1 1 d .
O1 O 0.7045(3) 0.28679(13) 0.5607(3) 0.0257(8) Uani 1 1 d .
N1 N 0.6056(4) 0.25385(16) 0.5752(3) 0.0226(10) Uani 1 1 d .
N3 N 0.4321(4) 0.22940(15) 0.5996(3) 0.0203(9) Uani 1 1 d .
C2 C 0.4944(5) 0.27668(19) 0.5821(4) 0.0206(11) Uani 1 1 d .
C5 C 0.6167(5) 0.19528(19) 0.5898(4) 0.0245(12) Uani 1 1 d .
C4 C 0.5050(5) 0.17995(19) 0.6043(4) 0.0228(12) Uani 1 1 d .
C7 C 0.7346(5) 0.1626(2) 0.5895(4) 0.0348(14) Uani 1 1 d .
H7A H 0.7340 0.1244 0.6213 0.052 Uiso 1 1 calc R
H7B H 0.8177 0.1821 0.6397 0.052 Uiso 1 1 calc R
H7C H 0.7294 0.1598 0.5072 0.052 Uiso 1 1 calc R
C6 C 0.4607(5) 0.12223(19) 0.6269(4) 0.0317(13) Uani 1 1 d .
H6A H 0.5286 0.0940 0.6304 0.047 Uiso 1 1 calc R
H6B H 0.3749 0.1125 0.5618 0.047 Uiso 1 1 calc R
H6C H 0.4497 0.1225 0.7033 0.047 Uiso 1 1 calc R
C8 C 0.6753(5) 0.2933(2) 0.4325(4) 0.0315(13) Uani 1 1 d .
H8A H 0.5822 0.3069 0.3884 0.038 Uiso 1 1 calc R
H8B H 0.6866 0.2567 0.3975 0.038 Uiso 1 1 calc R
C10 C 0.7745(5) 0.3361(2) 0.4267(4) 0.0256(12) Uani 1 1 d .
C11 C 0.8900(5) 0.3189(2) 0.4141(5) 0.0318(13) Uani 1 1 d .
H11 H 0.9066 0.2797 0.4081 0.038 Uiso 1 1 calc R
C12 C 0.9821(5) 0.3593(2) 0.4100(5) 0.0398(14) Uani 1 1 d .
H12 H 1.0614 0.3477 0.4006 0.048 Uiso 1 1 calc R
C13 C 0.9577(6) 0.4157(3) 0.4195(5) 0.0521(18) Uani 1 1 d .
H13 H 1.0213 0.4431 0.4177 0.063 Uiso 1 1 calc R
C14 C 0.8423(6) 0.4334(2) 0.4316(6) 0.0566(19) Uani 1 1 d .
H14 H 0.8261 0.4726 0.4382 0.068 Uiso 1 1 calc R
C15 C 0.7509(5) 0.3932(2) 0.4340(5) 0.0381(15) Uani 1 1 d .
H15 H 0.6703 0.4050 0.4407 0.046 Uiso 1 1 calc R
C9 C 0.2995(5) 0.23145(19) 0.6058(4) 0.0242(12) Uani 1 1 d .
H9A H 0.2783 0.2713 0.6172 0.029 Uiso 1 1 calc R
H9B H 0.3031 0.2096 0.6766 0.029 Uiso 1 1 calc R
C16 C 0.1880(5) 0.20792(19) 0.4950(4) 0.0234(12) Uani 1 1 d .
C17 C 0.0911(5) 0.1735(2) 0.5076(5) 0.0325(14) Uani 1 1 d .
H17 H 0.0959 0.1642 0.5853 0.039 Uiso 1 1 calc R
C18 C -0.0134(5) 0.1527(2) 0.4066(5) 0.0452(16) Uani 1 1 d .
H18 H -0.0792 0.1288 0.4158 0.054 Uiso 1 1 calc R
C19 C -0.0228(5) 0.1664(2) 0.2922(5) 0.0403(15) Uani 1 1 d .
H19 H -0.0941 0.1520 0.2232 0.048 Uiso 1 1 calc R
C20 C 0.0729(6) 0.2009(2) 0.2815(5) 0.0439(15) Uani 1 1 d .
H20 H 0.0671 0.2108 0.2037 0.053 Uiso 1 1 calc R
C21 C 0.1780(5) 0.2219(2) 0.3807(5) 0.0331(13) Uani 1 1 d .
H21 H 0.2433 0.2459 0.3707 0.040 Uiso 1 1 calc R
C22 C 0.3269(5) 0.4309(2) 0.6065(5) 0.0305(13) Uani 1 1 d .
H22 H 0.2590 0.4215 0.5307 0.037 Uiso 1 1 calc R
C23 C 0.4445(5) 0.45278(19) 0.6067(5) 0.0292(13) Uani 1 1 d .
H23 H 0.4532 0.4558 0.5321 0.035 Uiso 1 1 calc R
C24 C 0.5606(5) 0.4723(2) 0.7179(5) 0.0388(15) Uani 1 1 d .
H24A H 0.5264 0.4842 0.7789 0.047 Uiso 1 1 calc R
H24B H 0.6036 0.5056 0.6981 0.047 Uiso 1 1 calc R
C25 C 0.6656(5) 0.42526(19) 0.7704(5) 0.0379(14) Uani 1 1 d .
H25A H 0.7297 0.4265 0.7307 0.045 Uiso 1 1 calc R
H25B H 0.7168 0.4328 0.8569 0.045 Uiso 1 1 calc R
C26 C 0.6053(5) 0.36619(19) 0.7558(4) 0.0285(12) Uani 1 1 d .
H26 H 0.6501 0.3369 0.7323 0.034 Uiso 1 1 calc R
C27 C 0.4893(5) 0.3509(2) 0.7738(4) 0.0249(12) Uani 1 1 d .
H27 H 0.4582 0.3130 0.7559 0.030 Uiso 1 1 calc R
C28 C 0.4103(5) 0.3907(2) 0.8197(5) 0.0387(14) Uani 1 1 d .
H28A H 0.4715 0.4197 0.8723 0.046 Uiso 1 1 calc R
H28B H 0.3716 0.3689 0.8681 0.046 Uiso 1 1 calc R
C29 C 0.2953(6) 0.4205(2) 0.7148(5) 0.0386(14) Uani 1 1 d .
H29A H 0.2133 0.3968 0.6907 0.046 Uiso 1 1 calc R
H29B H 0.2756 0.4573 0.7436 0.046 Uiso 1 1 calc R

loop_
_atom_site_aniso_label
_atom_site_aniso_U_11
_atom_site_aniso_U_22
_atom_site_aniso_U_33
_atom_site_aniso_U_23
_atom_site_aniso_U_13
_atom_site_aniso_U_12
Rh1 0.0207(2) 0.0216(2) 0.0185(2) 0.00088(19) 0.00641(17) 0.00066(19)
Br1 0.0337(3) 0.0396(3) 0.0190(3) 0.0012(2) 0.0092(3) 0.0014(3)
O1 0.0167(19) 0.035(2) 0.022(2) -0.0048(15) 0.0048(16) -0.0046(16)
N1 0.016(2) 0.027(2) 0.023(2) -0.0057(18) 0.006(2) -0.0059(18)
N3 0.020(2) 0.024(2) 0.021(2) -0.0042(18) 0.012(2) -0.0011(19)
C2 0.018(3) 0.032(3) 0.012(3) -0.006(2) 0.006(2) -0.005(2)
C5 0.027(3) 0.026(3) 0.014(3) -0.001(2) 0.002(2) 0.009(2)
C4 0.028(3) 0.025(3) 0.013(3) -0.004(2) 0.007(2) 0.002(2)
C7 0.032(3) 0.041(3) 0.027(3) -0.002(2) 0.008(3) 0.014(3)
C6 0.042(4) 0.028(3) 0.026(3) 0.001(2) 0.015(3) 0.001(2)
C8 0.028(3) 0.046(3) 0.019(3) -0.003(2) 0.007(3) -0.007(3)
C10 0.017(3) 0.035(3) 0.020(3) 0.001(2) 0.003(2) -0.004(2)
C11 0.034(4) 0.028(3) 0.034(3) -0.001(2) 0.015(3) 0.000(3)
C12 0.021(3) 0.054(4) 0.040(3) 0.005(3) 0.007(3) 0.002(3)
C13 0.035(4) 0.045(4) 0.061(5) 0.020(3) 0.004(3) -0.013(3)
C14 0.041(4) 0.025(3) 0.078(5) 0.004(3) -0.003(4) 0.005(3)
C15 0.025(3) 0.033(3) 0.050(4) -0.002(3) 0.007(3) 0.006(3)
C9 0.029(3) 0.020(3) 0.027(3) 0.000(2) 0.014(3) 0.001(2)
C16 0.019(3) 0.023(3) 0.026(3) 0.001(2) 0.006(2) 0.006(2)
C17 0.025(3) 0.038(3) 0.032(3) 0.013(3) 0.008(3) -0.001(2)
C18 0.021(3) 0.035(3) 0.061(4) 0.013(3) -0.003(3) -0.007(2)
C19 0.025(3) 0.037(3) 0.039(4) 0.000(3) -0.008(3) -0.001(3)
C20 0.041(4) 0.049(4) 0.030(4) -0.003(3) 0.001(3) -0.001(3)
C21 0.032(3) 0.034(3) 0.033(3) -0.001(3) 0.013(3) -0.008(3)
C22 0.039(4) 0.027(3) 0.023(3) 0.001(2) 0.009(3) 0.008(3)
C23 0.038(3) 0.022(3) 0.029(3) 0.000(2) 0.014(3) 0.003(3)
C24 0.045(4) 0.022(3) 0.042(4) -0.002(2) 0.010(3) -0.006(3)
C25 0.036(3) 0.027(3) 0.035(3) -0.003(2) -0.002(3) -0.005(3)
C26 0.034(3) 0.027(3) 0.018(3) -0.004(2) 0.003(2) 0.004(2)
C27 0.028(3) 0.023(3) 0.022(3) -0.003(2) 0.007(2) 0.001(2)
C28 0.048(4) 0.041(3) 0.024(3) 0.001(3) 0.010(3) 0.007(3)
C29 0.048(4) 0.042(3) 0.030(3) 0.004(3) 0.019(3) 0.019(3)

loop_
_atom_type_symbol
_atom_type_description
_atom_type_scat_dispersion_real
_atom_type_scat_dispersion_imag
_atom_type_scat_source
Rh Rh -1.1178 0.9187 'International Tables Vol C Tables 4.2.6.8 and 6.1.1.4'
O O 0.0106 0.0060 'International Tables Vol C Tables 4.2.6.8 and 6.1.1.4'
N N 0.0061 0.0033 'International Tables Vol C Tables 4.2.6.8 and 6.1.1.4'
C C 0.0033 0.0016 'International Tables Vol C Tables 4.2.6.8 and 6.1.1.4'
H H 0.0000 0.0000 'International Tables Vol C Tables 4.2.6.8 and 6.1.1.4'
Br Br -0.2901 2.4595 'International Tables Vol C Tables 4.2.6.8 and 6.1.1.4'

loop_
_geom_angle_atom_site_label_1
_geom_angle_atom_site_label_2
_geom_angle_atom_site_label_3
_geom_angle
C2 Rh1 C26 88.86(18)
C2 Rh1 C27 90.04(18)
C26 Rh1 C27 38.84(18)
C2 Rh1 C22 157.59(19)
C26 Rh1 C22 97.43(19)
C27 Rh1 C22 81.79(18)
C2 Rh1 C23 165.30(19)
C26 Rh1 C23 81.44(18)
C27 Rh1 C23 89.29(18)
C22 Rh1 C23 36.27(17)
C2 Rh1 Br1 93.19(13)
C26 Rh1 Br1 156.89(14)
C27 Rh1 Br1 163.89(13)
C22 Rh1 Br1 89.37(13)
C23 Rh1 Br1 91.51(13)
N1 O1 C8 109.8(3)
C2 N1 O1 122.4(4)
C2 N1 C5 114.9(4)
O1 N1 C5 122.6(4)
C2 N3 C4 112.5(4)
C2 N3 C9 122.4(4)
C4 N3 C9 125.0(4)
N1 C2 N3 101.1(4)
N1 C2 Rh1 130.0(3)
N3 C2 Rh1 128.4(3)
C4 C5 N1 104.3(4)
C4 C5 C7 132.8(5)
N1 C5 C7 122.9(5)
C5 C4 N3 107.1(4)
C5 C4 C6 129.7(4)
N3 C4 C6 123.2(4)
C5 C7 H7A 109.5
C5 C7 H7B 109.5
H7A C7 H7B 109.5
C5 C7 H7C 109.5
H7A C7 H7C 109.5
H7B C7 H7C 109.5
C4 C6 H6A 109.5
C4 C6 H6B 109.5
H6A C6 H6B 109.5
C4 C6 H6C 109.5
H6A C6 H6C 109.5
H6B C6 H6C 109.5
O1 C8 C10 105.2(4)
O1 C8 H8A 110.7
C10 C8 H8A 110.7
O1 C8 H8B 110.7
C10 C8 H8B 110.7
H8A C8 H8B 108.8
C15 C10 C11 119.5(5)
C15 C10 C8 120.0(5)
C11 C10 C8 120.4(5)
C10 C11 C12 119.8(5)
C10 C11 H11 120.1
C12 C11 H11 120.1
C13 C12 C11 119.6(5)
C13 C12 H12 120.2
C11 C12 H12 120.2
C12 C13 C14 121.0(5)
C12 C13 H13 119.5
C14 C13 H13 119.5
C15 C14 C13 118.9(5)
C15 C14 H14 120.5
C13 C14 H14 120.5
C10 C15 C14 121.1(5)
C10 C15 H15 119.5
C14 C15 H15 119.5
N3 C9 C16 113.3(4)
N3 C9 H9A 108.9
C16 C9 H9A 108.9
N3 C9 H9B 108.9
C16 C9 H9B 108.9
H9A C9 H9B 107.7
C17 C16 C21 119.1(5)
C17 C16 C9 119.4(4)
C21 C16 C9 121.4(4)
C16 C17 C18 119.9(5)
C16 C17 H17 120.0
C18 C17 H17 120.0
C19 C18 C17 120.9(5)
C19 C18 H18 119.6
C17 C18 H18 119.6
C20 C19 C18 118.4(5)
C20 C19 H19 120.8
C18 C19 H19 120.8
C19 C20 C21 121.8(5)
C19 C20 H20 119.1
C21 C20 H20 119.1
C20 C21 C16 119.9(5)
C20 C21 H21 120.1
C16 C21 H21 120.1
C23 C22 C29 126.2(5)
C23 C22 Rh1 73.5(3)
C29 C22 Rh1 107.8(3)
C23 C22 H22 116.9
C29 C22 H22 116.9
Rh1 C22 H22 88.7
C22 C23 C24 124.1(5)
C22 C23 Rh1 70.3(3)
C24 C23 Rh1 111.2(3)
C22 C23 H23 117.9
C24 C23 H23 117.9
Rh1 C23 H23 88.5
C23 C24 C25 111.8(4)
C23 C24 H24A 109.3
C25 C24 H24A 109.3
C23 C24 H24B 109.3
C25 C24 H24B 109.3
H24A C24 H24B 107.9
C26 C25 C24 113.5(4)
C26 C25 H25A 108.9
C24 C25 H25A 108.9
C26 C25 H25B 108.9
C24 C25 H25B 108.9
H25A C25 H25B 107.7
C27 C26 C25 125.9(4)
C27 C26 Rh1 71.2(3)
C25 C26 Rh1 110.1(3)
C27 C26 H26 117.0
C25 C26 H26 117.0
Rh1 C26 H26 88.6
C26 C27 C28 124.7(4)
C26 C27 Rh1 69.9(3)
C28 C27 Rh1 114.2(3)
C26 C27 H27 117.6
C28 C27 H27 117.6
Rh1 C27 H27 85.8
C27 C28 C29 111.4(4)
C27 C28 H28A 109.4
C29 C28 H28A 109.4
C27 C28 H28B 109.4
C29 C28 H28B 109.4
H28A C28 H28B 108.0
C22 C29 C28 113.9(4)
C22 C29 H29A 108.8
C28 C29 H29A 108.8
C22 C29 H29B 108.8
C28 C29 H29B 108.8
H29A C29 H29B 107.7

loop_
_geom_bond_atom_site_label_1
_geom_bond_atom_site_label_2
_geom_bond_distance
Rh1 C2 2.020(5)
Rh1 C26 2.103(5)
Rh1 C27 2.121(5)
Rh1 C22 2.185(5)
Rh1 C23 2.225(4)
Rh1 Br1 2.5030(6)
O1 N1 1.390(5)
O1 C8 1.468(5)
N1 C2 1.352(6)
N1 C5 1.391(6)
N3 C2 1.362(5)
N3 C4 1.396(5)
N3 C9 1.469(6)
C5 C4 1.340(6)
C5 C7 1.492(6)
C4 C6 1.503(6)
C7 H7A 0.9800
C7 H7B 0.9800
C7 H7C 0.9800
C6 H6A 0.9800
C6 H6B 0.9800
C6 H6C 0.9800
C8 C10 1.497(6)
C8 H8A 0.9900
C8 H8B 0.9900
C10 C15 1.377(7)
C10 C11 1.381(7)
C11 C12 1.393(7)
C11 H11 0.9500
C12 C13 1.369(7)
C12 H12 0.9500
C13 C14 1.380(8)
C13 H13 0.9500
C14 C15 1.379(7)
C14 H14 0.9500
C15 H15 0.9500
C9 C16 1.513(6)
C9 H9A 0.9900
C9 H9B 0.9900
C16 C17 1.382(6)
C16 C21 1.389(6)
C17 C18 1.389(7)
C17 H17 0.9500
C18 C19 1.389(7)
C18 H18 0.9500
C19 C20 1.364(7)
C19 H19 0.9500
C20 C21 1.381(7)
C20 H20 0.9500
C21 H21 0.9500
C22 C23 1.373(7)
C22 C29 1.503(6)
C22 H22 0.9500
C23 C24 1.508(7)
C23 H23 0.9500
C24 C25 1.535(6)
C24 H24A 0.9900
C24 H24B 0.9900
C25 C26 1.518(6)
C25 H25A 0.9900
C25 H25B 0.9900
C26 C27 1.405(7)
C26 H26 0.9500
C27 C28 1.516(7)
C27 H27 0.9500
C28 C29 1.554(7)
C28 H28A 0.9900
C28 H28B 0.9900
C29 H29A 0.9900
C29 H29B 0.9900

loop_
_geom_torsion_atom_site_label_1
_geom_torsion_atom_site_label_2
_geom_torsion_atom_site_label_3
_geom_torsion_atom_site_label_4
_geom_torsion
C8 O1 N1 C2 -91.4(5)
C8 O1 N1 C5 92.0(5)
O1 N1 C2 N3 -178.1(3)
C5 N1 C2 N3 -1.3(5)
O1 N1 C2 Rh1 -5.5(7)
C5 N1 C2 Rh1 171.4(3)
C4 N3 C2 N1 0.7(5)
C9 N3 C2 N1 -176.3(4)
C4 N3 C2 Rh1 -172.1(3)
C9 N3 C2 Rh1 10.9(6)
C26 Rh1 C2 N1 -65.8(4)
C27 Rh1 C2 N1 -104.7(4)
C22 Rh1 C2 N1 -172.8(4)
C23 Rh1 C2 N1 -17.3(10)
Br1 Rh1 C2 N1 91.1(4)
C26 Rh1 C2 N3 104.9(4)
C27 Rh1 C2 N3 66.1(4)
C22 Rh1 C2 N3 -2.0(7)
C23 Rh1 C2 N3 153.4(6)
Br1 Rh1 C2 N3 -98.1(4)
C2 N1 C5 C4 1.3(6)
O1 N1 C5 C4 178.2(4)
C2 N1 C5 C7 -177.8(4)
O1 N1 C5 C7 -0.9(7)
N1 C5 C4 N3 -0.8(5)
C7 C5 C4 N3 178.2(5)
N1 C5 C4 C6 -178.4(4)
C7 C5 C4 C6 0.6(9)
C2 N3 C4 C5 0.1(5)
C9 N3 C4 C5 176.9(4)
C2 N3 C4 C6 177.9(4)
C9 N3 C4 C6 -5.2(7)
N1 O1 C8 C10 171.6(4)
O1 C8 C10 C15 -81.1(6)
O1 C8 C10 C11 99.0(5)
C15 C10 C11 C12 0.7(8)
C8 C10 C11 C12 -179.4(4)
C10 C11 C12 C13 0.5(8)
C11 C12 C13 C14 -0.8(9)
C12 C13 C14 C15 0.0(10)
C11 C10 C15 C14 -1.5(8)
C8 C10 C15 C14 178.5(5)
C13 C14 C15 C10 1.2(9)
C2 N3 C9 C16 106.5(5)
C4 N3 C9 C16 -70.1(6)
N3 C9 C16 C17 137.9(4)
N3 C9 C16 C21 -44.6(6)
C21 C16 C17 C18 1.1(7)
C9 C16 C17 C18 178.6(4)
C16 C17 C18 C19 -0.6(8)
C17 C18 C19 C20 -0.2(8)
C18 C19 C20 C21 0.5(9)
C19 C20 C21 C16 0.0(8)
C17 C16 C21 C20 -0.8(7)
C9 C16 C21 C20 -178.2(4)
C2 Rh1 C22 C23 169.7(4)
C26 Rh1 C22 C23 64.4(3)
C27 Rh1 C22 C23 100.1(3)
Br1 Rh1 C22 C23 -93.4(3)
C2 Rh1 C22 C29 46.2(7)
C26 Rh1 C22 C29 -59.1(4)
C27 Rh1 C22 C29 -23.4(4)
C23 Rh1 C22 C29 -123.5(5)
Br1 Rh1 C22 C29 143.1(3)
C29 C22 C23 C24 -2.6(8)
Rh1 C22 C23 C24 -102.8(4)
C29 C22 C23 Rh1 100.2(5)
C2 Rh1 C23 C22 -164.5(6)
C26 Rh1 C23 C22 -115.2(3)
C27 Rh1 C23 C22 -77.0(3)
Br1 Rh1 C23 C22 86.9(3)
C2 Rh1 C23 C24 -44.5(9)
C26 Rh1 C23 C24 4.7(4)
C27 Rh1 C23 C24 42.9(4)
C22 Rh1 C23 C24 120.0(5)
Br1 Rh1 C23 C24 -153.1(4)
C22 C23 C24 C25 94.3(6)
Rh1 C23 C24 C25 14.3(6)
C23 C24 C25 C26 -34.6(6)
C24 C25 C26 C27 -42.6(7)
C24 C25 C26 Rh1 38.3(5)
C2 Rh1 C26 C27 -91.5(3)
C22 Rh1 C26 C27 66.9(3)
C23 Rh1 C26 C27 99.6(3)
Br1 Rh1 C26 C27 173.1(2)
C2 Rh1 C26 C25 146.2(4)
C27 Rh1 C26 C25 -122.4(5)
C22 Rh1 C26 C25 -55.4(4)
C23 Rh1 C26 C25 -22.8(4)
Br1 Rh1 C26 C25 50.7(6)
C25 C26 C27 C28 -4.5(8)
Rh1 C26 C27 C28 -106.2(5)
C25 C26 C27 Rh1 101.6(5)
C2 Rh1 C27 C26 88.1(3)
C22 Rh1 C27 C26 -112.8(3)
C23 Rh1 C27 C26 -77.2(3)
Br1 Rh1 C27 C26 -170.2(3)
C2 Rh1 C27 C28 -151.8(4)
C26 Rh1 C27 C28 120.0(5)
C22 Rh1 C27 C28 7.2(4)
C23 Rh1 C27 C28 42.8(4)
Br1 Rh1 C27 C28 -50.1(7)
C26 C27 C28 C29 91.9(6)
Rh1 C27 C28 C29 10.3(6)
C23 C22 C29 C28 -45.8(7)
Rh1 C22 C29 C28 36.4(5)
C27 C28 C29 C22 -31.6(6)
